data_4111143
loop_
_publ_author_name
'Yosra M. Badiei'
'Ammani Krishnaswamy'
'Marie M. Melzer'
'Timothy H. Warren'

_publ_contact_author 'Timothy H. Warren'
_publ_contact_author_email thw@georgetown.edu
_publ_section_title
;
 Transient Terminal Cu-Nitrene Intermediates from Discrete Dicopper
 Nitrenes
;
_journal_name_full 'Journal of the American Chemical Society'
_journal_page_first 15056
_journal_page_last 15057
_journal_paper_doi 10.1021/ja065299l
_journal_volume 128
_journal_year 2006
_chemical_formula_sum 'C34 H47 Cu N3 P'
_chemical_formula_weight 592.26
_chemical_name_common '[Me3NN]Cu(ArN=PMe3)'
_chemical_name_systematic
; 
 ? 
;
_space_group_IT_number 14
_symmetry_cell_setting monoclinic
_symmetry_space_group_name_Hall '-P 2ybc'
_symmetry_space_group_name_H-M 'P 1 21/c 1'
_atom_sites_solution_hydrogens geom
_atom_sites_solution_primary direct
_atom_sites_solution_secondary difmap
_audit_creation_method SHELXL-97
_cell_angle_alpha 90.00
_cell_angle_beta 111.563(16)
_cell_angle_gamma 90.00
_cell_formula_units_Z 4
_cell_length_a 18.653(10)
_cell_length_b 12.512(4)
_cell_length_c 15.179(5)
_cell_measurement_reflns_used 3564
_cell_measurement_temperature 173(2)
_cell_measurement_theta_max 27.340
_cell_measurement_theta_min 2.348
_cell_volume 3295(2)
_computing_cell_refinement 'Bruker SMART'
_computing_data_collection 'Bruker SMART'
_computing_data_reduction 'Bruker SMART'
_computing_molecular_graphics 'ORTEP-3 for Windows; Ferrugia L J (1997), J. Appl. Cryst. 30, 565'
_computing_publication_material 'Bruker SHELXTL'
_computing_structure_refinement 'SHELXL-97 (Sheldrick, 1997)'
_computing_structure_solution 'SHELXS-97 (Sheldrick, 1990)'
_diffrn_ambient_temperature 173(2)
_diffrn_measured_fraction_theta_full 0.956
_diffrn_measured_fraction_theta_max 0.956
_diffrn_radiation_monochromator graphite
_diffrn_radiation_source 'fine-focus sealed tube'
_diffrn_radiation_type MoK\a
_diffrn_radiation_wavelength 0.71073
_diffrn_reflns_av_R_equivalents 0.0519
_diffrn_reflns_av_sigmaI/netI 0.0781
_diffrn_reflns_limit_h_max 8
_diffrn_reflns_limit_h_min -22
_diffrn_reflns_limit_k_max 14
_diffrn_reflns_limit_k_min -14
_diffrn_reflns_limit_l_max 18
_diffrn_reflns_limit_l_min -13
_diffrn_reflns_number 11824
_diffrn_reflns_theta_full 25.00
_diffrn_reflns_theta_max 25.00
_diffrn_reflns_theta_min 2.01
_exptl_absorpt_coefficient_mu 0.737
_exptl_absorpt_correction_T_max 1.000
_exptl_absorpt_correction_T_min 0.648
_exptl_absorpt_correction_type multi-scan
_exptl_absorpt_process_details 'SADABS based on Blessing's method; Blessing, Acta Cryst. (1995) A51 33-38'
_exptl_crystal_colour yellow
_exptl_crystal_density_diffrn 1.194
_exptl_crystal_description plate
_exptl_crystal_F_000 1264
_exptl_crystal_size_max 0.40
_exptl_crystal_size_mid 0.38
_exptl_crystal_size_min 0.28
_refine_diff_density_max 0.393
_refine_diff_density_min -0.329
_refine_diff_density_rms 0.068
_refine_ls_extinction_method none
_refine_ls_goodness_of_fit_ref 0.975
_refine_ls_hydrogen_treatment constr
_refine_ls_matrix_type full
_refine_ls_number_parameters 365
_refine_ls_number_reflns 5536
_refine_ls_number_restraints 30
_refine_ls_restrained_S_all 1.000
_refine_ls_R_factor_all 0.0899
_refine_ls_R_factor_gt 0.0484
_refine_ls_shift/su_max 0.001
_refine_ls_shift/su_mean 0.000
_refine_ls_structure_factor_coef Fsqd
_refine_ls_weighting_details 'calc w=1/[\s^2^(Fo^2^)+(0.0609P)^2^+0.0000P] where P=(Fo^2^+2Fc^2^)/3'
_refine_ls_weighting_scheme calc
_refine_ls_wR_factor_gt 0.1095
_refine_ls_wR_factor_ref 0.1197
_reflns_number_gt 3708
_reflns_number_total 5536
_reflns_threshold_expression >2sigma(I)
_cod_data_source_file ja065299lsi20060724_014659.cif
_cod_data_source_block c:\x-ray\05123\sad
_cod_database_code 4111143

loop_
_symmetry_equiv_pos_as_xyz
'x, y, z'
'-x, y+1/2, -z+1/2'
'-x, -y, -z'
'x, -y-1/2, z-1/2'

loop_
_atom_site_label
_atom_site_type_symbol
_atom_site_fract_x
_atom_site_fract_y
_atom_site_fract_z
_atom_site_U_iso_or_equiv
_atom_site_adp_type
_atom_site_occupancy
_atom_site_symmetry_multiplicity
_atom_site_calc_flag
_atom_site_refinement_flags
Cu1 Cu 0.21904(2) 0.28727(3) 0.28404(3) 0.02946(15) Uani 1 1 d .
P1 P 0.21330(5) 0.11292(7) 0.41970(7) 0.0327(3) Uani 1 1 d .
C12 C 0.05891(18) 0.3516(3) 0.2109(3) 0.0292(9) Uani 1 1 d .
C13 C 0.03207(19) 0.3826(3) 0.2818(3) 0.0322(9) Uani 1 1 d .
N1 N 0.30703(15) 0.3807(2) 0.2851(2) 0.0281(7) Uani 1 1 d .
C2 C 0.21864(19) 0.5153(3) 0.1939(2) 0.0276(8) Uani 1 1 d .
H2 H 0.2174 0.5807 0.1616 0.033 Uiso 1 1 calc R
N3 N 0.24970(15) 0.1510(2) 0.3456(2) 0.0312(7) Uani 1 1 d .
N2 N 0.13577(15) 0.3806(2) 0.2185(2) 0.0281(7) Uani 1 1 d .
C10 C 0.4861(2) 0.3388(3) 0.4946(3) 0.0372(9) Uani 1 1 d .
H10 H 0.5056 0.3554 0.5603 0.045 Uiso 1 1 calc R
C32 C 0.2189(2) 0.2179(3) 0.5009(3) 0.0504(11) Uani 1 1 d .
H32A H 0.2712 0.2476 0.5247 0.076 Uiso 1 1 calc R
H32B H 0.2067 0.1898 0.5540 0.076 Uiso 1 1 calc R
H32C H 0.1820 0.2741 0.4688 0.076 Uiso 1 1 calc R
C8 C 0.5007(2) 0.2551(3) 0.3628(3) 0.0400(10) Uani 1 1 d .
H8 H 0.5310 0.2149 0.3363 0.048 Uiso 1 1 calc R
C7 C 0.42729(19) 0.2877(3) 0.3038(3) 0.0308(8) Uani 1 1 d .
C20 C 0.0795(2) 0.4539(3) 0.3612(3) 0.0455(11) Uani 1 1 d .
H20A H 0.0722 0.5285 0.3400 0.068 Uiso 1 1 calc R
H20B H 0.1340 0.4347 0.3803 0.068 Uiso 1 1 calc R
H20C H 0.0631 0.4451 0.4152 0.068 Uiso 1 1 calc R
C6 C 0.38376(18) 0.3504(3) 0.3425(3) 0.0277(8) Uani 1 1 d .
C4 C 0.3601(2) 0.5496(3) 0.2523(3) 0.0373(9) Uani 1 1 d .
H4A H 0.3904 0.5643 0.3191 0.056 Uiso 1 1 calc R
H4B H 0.3397 0.6168 0.2195 0.056 Uiso 1 1 calc R
H4C H 0.3930 0.5154 0.2229 0.056 Uiso 1 1 calc R
C21 C 0.0430(2) 0.2486(3) 0.0623(3) 0.0473(11) Uani 1 1 d .
H21A H 0.0030 0.2068 0.0144 0.071 Uiso 1 1 calc R
H21B H 0.0888 0.2040 0.0918 0.071 Uiso 1 1 calc R
H21C H 0.0566 0.3106 0.0322 0.071 Uiso 1 1 calc R
C9 C 0.5311(2) 0.2789(3) 0.4583(3) 0.0382(10) Uani 1 1 d .
C33 C 0.1133(2) 0.0791(4) 0.3705(3) 0.0573(12) Uani 1 1 d U
H33A H 0.0837 0.1409 0.3364 0.086 Uiso 1 1 calc R
H33B H 0.0956 0.0588 0.4216 0.086 Uiso 1 1 calc R
H33C H 0.1057 0.0190 0.3266 0.086 Uiso 1 1 calc R
C11 C 0.4133(2) 0.3756(3) 0.4385(3) 0.0325(9) Uani 1 1 d .
C19 C 0.3667(2) 0.4422(3) 0.4814(3) 0.0403(10) Uani 1 1 d .
H19A H 0.3914 0.4408 0.5506 0.060 Uiso 1 1 calc R
H19B H 0.3145 0.4128 0.4624 0.060 Uiso 1 1 calc R
H19C H 0.3640 0.5161 0.4589 0.060 Uiso 1 1 calc R
C5 C 0.07746(19) 0.5426(3) 0.1297(3) 0.0345(9) Uani 1 1 d .
H5A H 0.0376 0.4982 0.0842 0.052 Uiso 1 1 calc R
H5B H 0.0930 0.5992 0.0957 0.052 Uiso 1 1 calc R
H5C H 0.0570 0.5748 0.1744 0.052 Uiso 1 1 calc R
C18 C 0.3939(2) 0.2547(3) 0.2016(3) 0.0442(11) Uani 1 1 d .
H18A H 0.4330 0.2162 0.1852 0.066 Uiso 1 1 calc R
H18B H 0.3775 0.3184 0.1616 0.066 Uiso 1 1 calc R
H18C H 0.3494 0.2080 0.1914 0.066 Uiso 1 1 calc R
C34 C 0.2615(2) -0.0011(3) 0.4849(3) 0.0564(12) Uani 1 1 d U
H34A H 0.2581 -0.0601 0.4411 0.085 Uiso 1 1 calc R
H34B H 0.2372 -0.0223 0.5295 0.085 Uiso 1 1 calc R
H34C H 0.3158 0.0164 0.5199 0.085 Uiso 1 1 calc R
C17 C 0.01336(19) 0.2859(3) 0.1365(3) 0.0323(8) Uani 1 1 d .
C24 C 0.2836(2) 0.0752(3) 0.3033(3) 0.0304(9) Uani 1 1 d .
C26 C 0.2745(3) -0.0476(3) 0.1764(3) 0.0538(12) Uani 1 1 d .
C1 C 0.29365(19) 0.4755(3) 0.2452(2) 0.0272(8) Uani 1 1 d .
C3 C 0.14647(19) 0.4743(3) 0.1831(2) 0.0262(8) Uani 1 1 d .
C31 C 0.4808(2) -0.0486(4) 0.3530(3) 0.0647(13) Uani 1 1 d U
H31A H 0.4873 -0.1122 0.3930 0.097 Uiso 1 1 calc R
H31B H 0.5069 0.0123 0.3924 0.097 Uiso 1 1 calc R
H31C H 0.5033 -0.0619 0.3050 0.097 Uiso 1 1 calc R
C28 C 0.3959(2) -0.0241(3) 0.3049(3) 0.0473(11) Uani 1 1 d .
C29 C 0.3615(2) 0.0500(3) 0.3463(3) 0.0361(9) Uani 1 1 d .
H29 H 0.3916 0.0833 0.4043 0.043 Uiso 1 1 calc R
C22 C 0.6109(2) 0.2401(4) 0.5204(3) 0.0602(13) Uani 1 1 d .
H22A H 0.6278 0.2778 0.5812 0.090 Uiso 1 1 calc R
H22B H 0.6472 0.2545 0.4887 0.090 Uiso 1 1 calc R
H22C H 0.6092 0.1631 0.5313 0.090 Uiso 1 1 calc R
C27 C 0.3514(3) -0.0713(4) 0.2206(3) 0.0531(11) Uani 1 1 d U
H27 H 0.3745 -0.1216 0.1923 0.064 Uiso 1 1 calc R
C30 C 0.2262(3) -0.1021(5) 0.0846(4) 0.0875(17) Uani 1 1 d U
H30A H 0.2502 -0.0917 0.0377 0.131 Uiso 1 1 calc R
H30B H 0.1744 -0.0710 0.0609 0.131 Uiso 1 1 calc R
H30C H 0.2228 -0.1787 0.0960 0.131 Uiso 1 1 calc R
C25 C 0.2414(2) 0.0254(3) 0.2184(3) 0.0415(10) Uani 1 1 d .
H25 H 0.1882 0.0418 0.1883 0.050 Uiso 1 1 calc R
C14 C -0.0408(2) 0.3479(3) 0.2753(3) 0.0385(10) Uani 1 1 d .
H14 H -0.0587 0.3671 0.3243 0.046 Uiso 1 1 calc R
C15 C -0.0882(2) 0.2869(3) 0.2006(3) 0.0406(10) Uani 1 1 d .
C23 C -0.1688(2) 0.2548(4) 0.1924(4) 0.0608(13) Uani 1 1 d .
H23A H -0.2039 0.2608 0.1262 0.091 Uiso 1 1 calc R
H23B H -0.1863 0.3020 0.2319 0.091 Uiso 1 1 calc R
H23C H -0.1682 0.1808 0.2137 0.091 Uiso 1 1 calc R
C16 C -0.0592(2) 0.2569(3) 0.1327(3) 0.0408(10) Uani 1 1 d .
H16 H -0.0906 0.2145 0.0811 0.049 Uiso 1 1 calc R

loop_
_atom_site_aniso_label
_atom_site_aniso_U_11
_atom_site_aniso_U_22
_atom_site_aniso_U_33
_atom_site_aniso_U_23
_atom_site_aniso_U_13
_atom_site_aniso_U_12
Cu1 0.0246(2) 0.0278(2) 0.0347(3) 0.0029(2) 0.0094(2) 0.0020(2)
P1 0.0346(6) 0.0291(5) 0.0402(7) 0.0009(4) 0.0206(5) 0.0023(4)
C12 0.0217(18) 0.029(2) 0.035(2) 0.0078(17) 0.0087(18) 0.0028(15)
C13 0.027(2) 0.034(2) 0.034(2) 0.0059(18) 0.0092(18) 0.0035(16)
N1 0.0200(15) 0.0331(17) 0.0293(19) 0.0019(14) 0.0068(14) 0.0005(13)
C2 0.0293(19) 0.0291(19) 0.027(2) 0.0045(16) 0.0129(17) -0.0013(16)
N3 0.0260(16) 0.0346(17) 0.0339(19) 0.0050(14) 0.0122(15) 0.0072(13)
N2 0.0225(15) 0.0302(16) 0.0305(19) 0.0020(14) 0.0085(14) 0.0009(13)
C10 0.032(2) 0.036(2) 0.038(3) 0.0060(18) 0.0065(19) -0.0032(18)
C32 0.054(3) 0.053(3) 0.044(3) -0.006(2) 0.017(2) 0.004(2)
C8 0.029(2) 0.033(2) 0.064(3) -0.002(2) 0.025(2) 0.0016(17)
C7 0.0261(19) 0.0289(19) 0.038(2) 0.0028(18) 0.0128(18) 0.0005(16)
C20 0.050(3) 0.044(2) 0.044(3) -0.003(2) 0.019(2) 0.003(2)
C6 0.0177(18) 0.0291(19) 0.034(3) 0.0039(17) 0.0060(18) -0.0024(15)
C4 0.032(2) 0.037(2) 0.041(3) 0.0021(19) 0.0115(19) -0.0060(17)
C21 0.042(2) 0.052(3) 0.042(3) -0.008(2) 0.009(2) -0.005(2)
C9 0.026(2) 0.032(2) 0.049(3) 0.008(2) 0.004(2) -0.0021(17)
C33 0.049(2) 0.058(2) 0.070(2) -0.0089(19) 0.0289(19) -0.0099(18)
C11 0.0250(19) 0.031(2) 0.039(3) 0.0007(18) 0.0083(19) -0.0022(16)
C19 0.042(2) 0.044(2) 0.034(2) -0.0045(19) 0.013(2) 0.0021(19)
C5 0.0245(19) 0.037(2) 0.039(3) 0.0078(18) 0.0072(18) 0.0027(16)
C18 0.040(2) 0.053(2) 0.045(3) -0.005(2) 0.022(2) -0.003(2)
C34 0.069(2) 0.057(2) 0.055(2) 0.0132(18) 0.0364(19) 0.0110(19)
C17 0.0273(19) 0.0310(19) 0.035(2) 0.0019(18) 0.0069(18) 0.0006(17)
C24 0.034(2) 0.031(2) 0.032(2) 0.0093(17) 0.0190(19) 0.0077(17)
C26 0.080(3) 0.054(3) 0.034(3) -0.003(2) 0.028(3) -0.003(2)
C1 0.028(2) 0.030(2) 0.025(2) -0.0040(16) 0.0122(17) -0.0047(16)
C3 0.0282(19) 0.0273(19) 0.023(2) 0.0006(16) 0.0098(17) 0.0044(15)
C31 0.053(2) 0.066(2) 0.082(3) 0.010(2) 0.034(2) 0.0143(19)
C28 0.042(2) 0.046(2) 0.066(3) 0.021(2) 0.034(2) 0.016(2)
C29 0.032(2) 0.037(2) 0.043(3) 0.0079(18) 0.019(2) 0.0054(17)
C22 0.031(2) 0.059(3) 0.075(4) 0.017(2) 0.001(2) 0.006(2)
C27 0.063(2) 0.053(2) 0.053(2) 0.0006(19) 0.034(2) 0.0109(19)
C30 0.100(3) 0.087(3) 0.077(3) -0.011(2) 0.035(2) 0.003(2)
C25 0.041(2) 0.048(2) 0.036(3) 0.006(2) 0.014(2) 0.004(2)
C14 0.037(2) 0.039(2) 0.047(3) 0.016(2) 0.024(2) 0.0095(19)
C15 0.026(2) 0.031(2) 0.063(3) 0.018(2) 0.015(2) 0.0038(18)
C23 0.035(2) 0.053(3) 0.096(4) 0.021(3) 0.026(3) -0.003(2)
C16 0.030(2) 0.037(2) 0.048(3) 0.0062(19) 0.005(2) -0.0034(17)

loop_
_atom_type_symbol
_atom_type_description
_atom_type_scat_dispersion_real
_atom_type_scat_dispersion_imag
_atom_type_scat_source
C C 0.0033 0.0016 'International Tables Vol C Tables 4.2.6.8 and 6.1.1.4'
H H 0.0000 0.0000 'International Tables Vol C Tables 4.2.6.8 and 6.1.1.4'
N N 0.0061 0.0033 'International Tables Vol C Tables 4.2.6.8 and 6.1.1.4'
P P 0.1023 0.0942 'International Tables Vol C Tables 4.2.6.8 and 6.1.1.4'
Cu Cu 0.3201 1.2651 'International Tables Vol C Tables 4.2.6.8 and 6.1.1.4'

loop_
_geom_angle_atom_site_label_1
_geom_angle_atom_site_label_2
_geom_angle_atom_site_label_3
_geom_angle
N2 Cu1 N3 146.62(12)
N2 Cu1 N1 98.89(12)
N3 Cu1 N1 114.49(12)
N3 P1 C32 109.77(18)
N3 P1 C34 111.99(17)
C32 P1 C34 108.5(2)
N3 P1 C33 115.36(19)
C32 P1 C33 104.6(2)
C34 P1 C33 106.2(2)
C13 C12 C17 120.0(3)
C13 C12 N2 119.7(3)
C17 C12 N2 120.1(3)
C14 C13 C12 118.4(3)
C14 C13 C20 120.8(3)
C12 C13 C20 120.8(3)
C1 N1 C6 120.0(3)
C1 N1 Cu1 120.4(2)
C6 N1 Cu1 118.9(2)
C3 C2 C1 130.6(3)
C24 N3 P1 119.9(2)
C24 N3 Cu1 118.3(2)
P1 N3 Cu1 118.79(15)
C3 N2 C12 118.7(3)
C3 N2 Cu1 122.3(2)
C12 N2 Cu1 118.9(2)
C9 C10 C11 122.4(4)
C9 C8 C7 122.6(3)
C8 C7 C6 118.5(3)
C8 C7 C18 121.4(3)
C6 C7 C18 120.1(3)
C11 C6 C7 119.8(3)
C11 C6 N1 120.1(3)
C7 C6 N1 119.9(3)
C8 C9 C10 117.4(3)
C8 C9 C22 120.9(4)
C10 C9 C22 121.7(4)
C10 C11 C6 119.2(3)
C10 C11 C19 120.4(3)
C6 C11 C19 120.4(3)
C16 C17 C12 118.7(3)
C16 C17 C21 120.9(3)
C12 C17 C21 120.4(3)
C25 C24 C29 118.1(3)
C25 C24 N3 121.8(3)
C29 C24 N3 120.1(3)
C27 C26 C25 118.7(4)
C27 C26 C30 120.9(4)
C25 C26 C30 120.4(4)
N1 C1 C2 123.5(3)
N1 C1 C4 120.4(3)
C2 C1 C4 116.0(3)
N2 C3 C2 123.9(3)
N2 C3 C5 119.3(3)
C2 C3 C5 116.8(3)
C27 C28 C29 118.9(4)
C27 C28 C31 121.9(4)
C29 C28 C31 119.3(4)
C24 C29 C28 120.7(4)
C26 C27 C28 121.7(4)
C26 C25 C24 121.9(4)
C15 C14 C13 122.7(3)
C16 C15 C14 117.1(3)
C16 C15 C23 121.0(4)
C14 C15 C23 121.9(4)
C15 C16 C17 123.0(4)

loop_
_geom_bond_atom_site_label_1
_geom_bond_atom_site_label_2
_geom_bond_distance
Cu1 N2 1.905(3)
Cu1 N3 1.927(3)
Cu1 N1 2.010(3)
P1 N3 1.586(3)
P1 C32 1.778(4)
P1 C34 1.780(4)
P1 C33 1.787(4)
C12 C13 1.397(5)
C12 C17 1.403(5)
C12 N2 1.442(4)
C13 C14 1.396(5)
C13 C20 1.499(5)
N1 C1 1.314(4)
N1 C6 1.426(4)
C2 C3 1.393(4)
C2 C1 1.418(5)
N3 C24 1.418(4)
N2 C3 1.335(4)
C10 C9 1.382(5)
C10 C11 1.389(5)
C8 C9 1.381(5)
C8 C7 1.393(5)
C7 C6 1.404(5)
C7 C18 1.501(5)
C6 C11 1.392(5)
C4 C1 1.519(4)
C21 C17 1.499(5)
C9 C22 1.520(5)
C11 C19 1.513(5)
C5 C3 1.509(4)
C17 C16 1.383(5)
C24 C25 1.386(5)
C24 C29 1.393(5)
C26 C27 1.374(6)
C26 C25 1.383(5)
C26 C30 1.515(6)
C31 C28 1.513(6)
C28 C27 1.375(6)
C28 C29 1.400(5)
C14 C15 1.383(5)
C15 C16 1.379(5)
C15 C23 1.517(5)
